data_2226407
loop_
_publ_author_name
'Gowda, B. Thimme'
'Tokar\<c\'ik, Miroslav'
'Shakuntala, K.'
'Ko\<z\'i\<sek, Jozef'
'Fuess, Hartmut'

_publ_section_title
;
 <i>N</i>-(2-Methylphenyl)maleamic acid
;
_journal_coeditor_code DN2569
_journal_issue 7
_journal_name_full 'Acta Crystallographica Section E'
_journal_page_first o1554
_journal_paper_doi 10.1107/S160053681002012X
_journal_volume 66
_journal_year 2010
_chemical_formula_iupac 'C11 H11 N O3'
_chemical_formula_moiety 'C11 H11 N O3'
_chemical_formula_sum 'C11 H11 N O3'
_chemical_formula_weight 205.21
_chemical_name_systematic
;
<i>N</i>-(2-Methylphenyl)maleamic acid
;
_space_group_IT_number 14
_symmetry_cell_setting monoclinic
_symmetry_space_group_name_Hall '-P 2ybc'
_symmetry_space_group_name_H-M 'P 1 21/c 1'
_atom_sites_solution_hydrogens geom
_atom_sites_solution_primary direct
_atom_sites_solution_secondary difmap
_audit_creation_method 'WinGX routine CIF_UPDATE'
_cell_angle_alpha 90
_cell_angle_beta 114.534(2)
_cell_angle_gamma 90
_cell_formula_units_Z 4
_cell_length_a 7.3942(3)
_cell_length_b 11.5898(4)
_cell_length_c 12.9903(3)
_cell_measurement_reflns_used 8927
_cell_measurement_temperature 295(2)
_cell_measurement_theta_max 29.4794
_cell_measurement_theta_min 2.4547
_cell_volume 1012.73(6)
_computing_cell_refinement
;
CrysAlis Pro (Oxford Diffraction, 2009)
;
_computing_data_collection
;
CrysAlis Pro (Oxford Diffraction, 2009)
;
_computing_data_reduction
;
CrysAlis Pro (Oxford Diffraction, 2009)
;
_computing_molecular_graphics
;
ORTEP-3 (Farrugia, 1997) and DIAMOND (Brandenburg, 2002)
;
_computing_publication_material
;
SHELXL97 (Sheldrick, 2008), PLATON (Spek, 2009) and WinGX
(Farrugia, 1999)
;
_computing_structure_refinement 'SHELXL97 (Sheldrick, 2008)'
_computing_structure_solution 'SHELXS97 (Sheldrick, 2008)'
_diffrn_ambient_temperature 295(2)
_diffrn_detector_area_resol_mean 10.434
_diffrn_measured_fraction_theta_full 0.997
_diffrn_measured_fraction_theta_max 0.997
_diffrn_measurement_device_type 'Oxford Diffraction Gemini R CCD'
_diffrn_measurement_method '\w scans'
_diffrn_radiation_monochromator graphite
_diffrn_radiation_type MoK\a
_diffrn_radiation_wavelength 0.71073
_diffrn_reflns_av_R_equivalents 0.0272
_diffrn_reflns_limit_h_max 8
_diffrn_reflns_limit_h_min -8
_diffrn_reflns_limit_k_max 13
_diffrn_reflns_limit_k_min -13
_diffrn_reflns_limit_l_max 15
_diffrn_reflns_limit_l_min -15
_diffrn_reflns_number 15644
_diffrn_reflns_theta_full 25.00
_diffrn_reflns_theta_max 25
_diffrn_reflns_theta_min 2.46
_exptl_absorpt_coefficient_mu 0.099
_exptl_absorpt_correction_T_max 0.962
_exptl_absorpt_correction_T_min 0.922
_exptl_absorpt_correction_type analytical
_exptl_absorpt_process_details
;
(CrysAlis Pro; Oxford Diffraction, 2009)
;
_exptl_crystal_colour colourless
_exptl_crystal_density_diffrn 1.346
_exptl_crystal_density_method 'not measured'
_exptl_crystal_description prism
_exptl_crystal_F_000 432
_exptl_crystal_size_max 0.58
_exptl_crystal_size_mid 0.42
_exptl_crystal_size_min 0.42
_refine_diff_density_max 0.170
_refine_diff_density_min -0.134
_refine_ls_extinction_method none
_refine_ls_goodness_of_fit_ref 1.072
_refine_ls_hydrogen_treatment constr
_refine_ls_matrix_type full
_refine_ls_number_parameters 137
_refine_ls_number_reflns 1776
_refine_ls_number_restraints 0
_refine_ls_restrained_S_all 1.072
_refine_ls_R_factor_all 0.0415
_refine_ls_R_factor_gt 0.0338
_refine_ls_shift/su_max 0.000
_refine_ls_shift/su_mean 0.000
_refine_ls_structure_factor_coef Fsqd
_refine_ls_weighting_details 'calc w=1/[\s^2^(Fo^2^)+(0.0560P)^2^+0.0996P] where P=(Fo^2^+2Fc^2^)/3'
_refine_ls_weighting_scheme calc
_refine_ls_wR_factor_gt 0.0947
_refine_ls_wR_factor_ref 0.0976
_reflns_number_gt 1453
_reflns_number_total 1776
_reflns_threshold_expression I>2\s(I)
_cod_data_source_file dn2569.cif
_cod_data_source_block I
_cod_original_cell_volume 1012.72(5)
_cod_original_sg_symbol_H-M 'P 21/c'
_cod_database_code 2226407
_cod_database_fobs_code 2226407

loop_
_symmetry_equiv_pos_as_xyz
'x, y, z'
'-x, y+1/2, -z+1/2'
'-x, -y, -z'
'x, -y-1/2, z-1/2'

loop_
_atom_site_type_symbol
_atom_site_label
_atom_site_fract_x
_atom_site_fract_y
_atom_site_fract_z
_atom_site_U_iso_or_equiv
_atom_site_adp_type
_atom_site_calc_flag
_atom_site_refinement_flags
_atom_site_occupancy
_atom_site_disorder_assembly
_atom_site_disorder_group
O O1 0.24625(18) 0.49123(8) 0.59119(8) 0.0661(3) Uani d . 1 . .
O O2 0.26421(19) 0.62958(9) 0.74100(8) 0.0701(4) Uani d . 1 . .
H H2A 0.2600 0.5770 0.6870 0.105 Uiso d R 1 . .
O O3 0.24623(18) 0.81655(10) 0.75227(8) 0.0711(4) Uani d . 1 . .
N N1 0.24594(15) 0.49437(9) 0.41733(8) 0.0432(3) Uani d . 1 . .
H H1N 0.2368 0.5389 0.3624 0.052 Uiso d R 1 . .
C C1 0.23624(18) 0.54568(11) 0.50723(9) 0.0416(3) Uani d . 1 . .
C C2 0.2115(2) 0.67235(11) 0.49860(10) 0.0444(3) Uani d . 1 . .
H H2 0.1931 0.7044 0.4293 0.053 Uiso calc R 1 . .
C C3 0.2122(2) 0.74646(11) 0.57694(11) 0.0463(3) Uani d . 1 . .
H H3 0.1892 0.8224 0.5517 0.056 Uiso calc R 1 . .
C C4 0.2424(2) 0.73222(12) 0.69681(11) 0.0488(4) Uani d . 1 . .
C C5 0.26967(19) 0.37432(11) 0.40204(11) 0.0432(3) Uani d . 1 . .
C C6 0.2264(2) 0.33549(12) 0.29220(11) 0.0502(4) Uani d . 1 . .
C C7 0.2520(2) 0.21851(13) 0.27818(14) 0.0614(4) Uani d . 1 . .
H H7 0.2247 0.1910 0.2060 0.074 Uiso calc R 1 . .
C C8 0.3162(3) 0.14215(13) 0.36698(15) 0.0680(5) Uani d . 1 . .
H H8 0.3303 0.0643 0.3547 0.082 Uiso calc R 1 . .
C C9 0.3591(3) 0.18185(13) 0.47378(14) 0.0648(4) Uani d . 1 . .
H H9 0.4031 0.1307 0.5345 0.078 Uiso calc R 1 . .
C C10 0.3376(2) 0.29766(12) 0.49199(12) 0.0550(4) Uani d . 1 . .
H H10 0.3688 0.3242 0.5650 0.066 Uiso calc R 1 . .
C C11 0.1553(3) 0.41495(15) 0.19286(12) 0.0711(5) Uani d . 1 . .
H H11A 0.1342 0.3721 0.1256 0.107 Uiso calc R 1 . .
H H11B 0.2532 0.4737 0.2041 0.107 Uiso calc R 1 . .
H H11C 0.0326 0.4502 0.1849 0.107 Uiso calc R 1 . .

loop_
_atom_site_aniso_label
_atom_site_aniso_U_11
_atom_site_aniso_U_22
_atom_site_aniso_U_33
_atom_site_aniso_U_12
_atom_site_aniso_U_13
_atom_site_aniso_U_23
O1 0.1258(10) 0.0400(6) 0.0506(6) 0.0030(6) 0.0547(6) 0.0022(5)
O2 0.1294(10) 0.0507(6) 0.0420(5) 0.0101(6) 0.0472(6) 0.0033(4)
O3 0.1142(10) 0.0573(7) 0.0486(6) 0.0083(6) 0.0406(6) -0.0134(5)
N1 0.0616(7) 0.0386(6) 0.0353(5) -0.0011(5) 0.0261(5) -0.0029(5)
C1 0.0547(8) 0.0400(7) 0.0348(6) -0.0020(6) 0.0233(6) -0.0022(5)
C2 0.0620(8) 0.0418(7) 0.0327(6) 0.0025(6) 0.0231(6) 0.0018(5)
C3 0.0650(9) 0.0367(6) 0.0397(7) 0.0057(6) 0.0243(6) 0.0008(5)
C4 0.0642(9) 0.0468(8) 0.0397(7) 0.0051(6) 0.0260(6) -0.0044(6)
C5 0.0500(8) 0.0392(7) 0.0474(7) -0.0045(5) 0.0272(6) -0.0079(6)
C6 0.0567(8) 0.0491(8) 0.0485(7) -0.0072(6) 0.0254(6) -0.0151(6)
C7 0.0701(10) 0.0541(9) 0.0626(9) -0.0079(7) 0.0301(8) -0.0254(8)
C8 0.0793(11) 0.0406(8) 0.0926(13) -0.0042(7) 0.0441(10) -0.0151(8)
C9 0.0849(12) 0.0444(8) 0.0776(11) 0.0072(7) 0.0461(9) 0.0057(8)
C10 0.0737(10) 0.0482(8) 0.0532(8) 0.0046(7) 0.0364(7) -0.0016(6)
C11 0.1050(13) 0.0666(10) 0.0427(8) 0.0016(9) 0.0316(9) -0.0134(7)

loop_
_atom_type_symbol
_atom_type_description
_atom_type_scat_dispersion_real
_atom_type_scat_dispersion_imag
_atom_type_scat_source
C C 0.0033 0.0016 'International Tables Vol C Tables 4.2.6.8 and 6.1.1.4'
H H 0 0 'International Tables Vol C Tables 4.2.6.8 and 6.1.1.4'
N N 0.0061 0.0033 'International Tables Vol C Tables 4.2.6.8 and 6.1.1.4'
O O 0.0106 0.006 'International Tables Vol C Tables 4.2.6.8 and 6.1.1.4'

loop_
_geom_angle_atom_site_label_1
_geom_angle_atom_site_label_2
_geom_angle_atom_site_label_3
_geom_angle_site_symmetry_1
_geom_angle_site_symmetry_3
_geom_angle
_geom_angle_publ_flag
C4 O2 H2A . . 108.1 ?
C1 N1 C5 . . 127.52(10) ?
C1 N1 H1N . . 116.3 ?
C5 N1 H1N . . 116.2 ?
O1 C1 N1 . . 122.54(11) ?
O1 C1 C2 . . 122.32(10) ?
N1 C1 C2 . . 115.14(10) ?
C3 C2 C1 . . 128.49(11) ?
C3 C2 H2 . . 115.8 ?
C1 C2 H2 . . 115.8 ?
C2 C3 C4 . . 132.88(12) ?
C2 C3 H3 . . 113.6 ?
C4 C3 H3 . . 113.6 ?
O3 C4 O2 . . 120.58(12) ?
O3 C4 C3 . . 119.39(13) ?
O2 C4 C3 . . 120.03(11) ?
C10 C5 C6 . . 120.17(12) ?
C10 C5 N1 . . 122.04(11) ?
C6 C5 N1 . . 117.77(11) ?
C7 C6 C5 . . 117.43(13) ?
C7 C6 C11 . . 120.42(12) ?
C5 C6 C11 . . 122.15(12) ?
C8 C7 C6 . . 122.44(14) ?
C8 C7 H7 . . 118.8 ?
C6 C7 H7 . . 118.8 ?
C9 C8 C7 . . 119.28(14) ?
C9 C8 H8 . . 120.4 ?
C7 C8 H8 . . 120.4 ?
C8 C9 C10 . . 120.33(15) ?
C8 C9 H9 . . 119.8 ?
C10 C9 H9 . . 119.8 ?
C9 C10 C5 . . 120.33(13) ?
C9 C10 H10 . . 119.8 ?
C5 C10 H10 . . 119.8 ?
C6 C11 H11A . . 109.5 ?
C6 C11 H11B . . 109.5 ?
H11A C11 H11B . . 109.5 ?
C6 C11 H11C . . 109.5 ?
H11A C11 H11C . . 109.5 ?
H11B C11 H11C . . 109.5 ?

loop_
_geom_bond_atom_site_label_1
_geom_bond_atom_site_label_2
_geom_bond_site_symmetry_2
_geom_bond_distance
_geom_bond_publ_flag
O1 C1 . 1.2355(14) ?
O2 C4 . 1.3015(17) ?
O2 H2A . 0.9200 ?
O3 C4 . 1.2076(16) ?
N1 C1 . 1.3387(14) ?
N1 C5 . 1.4265(16) ?
N1 H1N . 0.8602 ?
C1 C2 . 1.4779(18) ?
C2 C3 . 1.3301(18) ?
C2 H2 . 0.9300 ?
C3 C4 . 1.4876(18) ?
C3 H3 . 0.9300 ?
C5 C10 . 1.3856(19) ?
C5 C6 . 1.4005(17) ?
C6 C7 . 1.391(2) ?
C6 C11 . 1.492(2) ?
C7 C8 . 1.373(2) ?
C7 H7 . 0.9300 ?
C8 C9 . 1.368(2) ?
C8 H8 . 0.9300 ?
C9 C10 . 1.384(2) ?
C9 H9 . 0.9300 ?
C10 H10 . 0.9300 ?
C11 H11A . 0.9600 ?
C11 H11B . 0.9600 ?
C11 H11C . 0.9600 ?

loop_
_geom_hbond_atom_site_label_D
_geom_hbond_atom_site_label_H
_geom_hbond_atom_site_label_A
_geom_hbond_site_symmetry_A
_geom_hbond_distance_DH
_geom_hbond_distance_HA
_geom_hbond_distance_DA
_geom_hbond_angle_DHA
N1 H1N O3 4_575 0.86 2.22 3.0665(14) 166.7
O2 H2A O1 . 0.92 1.56 2.4822(13) 177.5

loop_
_geom_torsion_atom_site_label_1
_geom_torsion_atom_site_label_2
_geom_torsion_atom_site_label_3
_geom_torsion_atom_site_label_4
_geom_torsion_site_symmetry_1
_geom_torsion_site_symmetry_2
_geom_torsion_site_symmetry_3
_geom_torsion_site_symmetry_4
_geom_torsion
_geom_torsion_publ_flag
C5 N1 C1 O1 . . . . -0.5(2) ?
C5 N1 C1 C2 . . . . 179.87(12) ?
O1 C1 C2 C3 . . . . 5.8(2) ?
N1 C1 C2 C3 . . . . -174.52(14) ?
C1 C2 C3 C4 . . . . 2.1(3) ?
C2 C3 C4 O3 . . . . 175.97(16) ?
C2 C3 C4 O2 . . . . -4.1(3) ?
C1 N1 C5 C10 . . . . -17.3(2) ?
C1 N1 C5 C6 . . . . 164.21(12) ?
C10 C5 C6 C7 . . . . 0.8(2) ?
N1 C5 C6 C7 . . . . 179.30(12) ?
C10 C5 C6 C11 . . . . -179.25(14) ?
N1 C5 C6 C11 . . . . -0.7(2) ?
C5 C6 C7 C8 . . . . 0.3(2) ?
C11 C6 C7 C8 . . . . -179.68(15) ?
C6 C7 C8 C9 . . . . -0.8(2) ?
C7 C8 C9 C10 . . . . 0.2(2) ?
C8 C9 C10 C5 . . . . 0.9(2) ?
C6 C5 C10 C9 . . . . -1.4(2) ?
N1 C5 C10 C9 . . . . -179.82(13) ?

loop_
_cod_related_entry_id
_cod_related_entry_database
_cod_related_entry_code
1 ChemSpider 1267451
